data_7231130
loop_
_publ_author_name
'Tokoro, Yuichiro'
'Ohtsuka, Nobuhiko'
'Fukuzawa, Shin-ichi'
'Oyama, Toshiyuki'

_publ_section_title
;
 Intra- and intermolecular interaction of anthracene moieties in
 7,8-disilabicyclo[3.3.0]octadienyl-bridged bisanthracenes
;
_journal_issue 44
_journal_name_full 'RSC Advances'
_journal_page_first 25177
_journal_paper_doi 10.1039/C8RA05293J
_journal_volume 8
_journal_year 2018
_chemical_formula_moiety 'C40 H26 Si2'
_chemical_formula_sum 'C40 H26 Si2'
_chemical_formula_weight 562.82
_space_group_crystal_system triclinic
_space_group_IT_number 2
_space_group_name_Hall '-P 1'
_space_group_name_H-M_alt 'P -1'
_symmetry_Int_Tables_number 2
_symmetry_space_group_name_Hall '-P 1'
_symmetry_space_group_name_H-M 'P -1'
_atom_sites_solution_primary iterative
_audit_creation_date 2017-07-05
_audit_creation_method
;
Olex2 1.2
(compiled Mar 28 2017 19:26:29 for OlexSys, GUI svn.r5337)
;
_audit_update_record
;
2018-04-07 deposited with the CCDC.
2018-07-09 downloaded from the CCDC.
;
_cell_angle_alpha 78.2801(9)
_cell_angle_beta 76.5644(9)
_cell_angle_gamma 78.9663(9)
_cell_formula_units_Z 2
_cell_length_a 10.09473(11)
_cell_length_b 10.11978(11)
_cell_length_c 16.43719(17)
_cell_measurement_reflns_used 17653
_cell_measurement_temperature 223
_cell_measurement_theta_max 72.2280
_cell_measurement_theta_min 4.5020
_cell_volume 1580.73(3)
_computing_cell_refinement 'CrysAlisPro 1.171.39.20a (Rigaku OD, 2015)'
_computing_data_collection 'CrysAlisPro 1.171.39.20a (Rigaku OD, 2015)'
_computing_data_reduction 'CrysAlisPro 1.171.39.20a (Rigaku OD, 2015)'
_computing_molecular_graphics 'Olex2 (Dolomanov et al., 2009)'
_computing_publication_material 'Olex2 (Dolomanov et al., 2009)'
_computing_structure_refinement 'olex2.refine (Bourhis et al., 2015)'
_computing_structure_solution 'olex2.solve (Bourhis et al., 2015)'
_diffrn_ambient_temperature 223
_diffrn_detector 'CCD plate'
_diffrn_measured_fraction_theta_full 0.9795
_diffrn_measured_fraction_theta_max 0.9795
_diffrn_measurement_details
;
List of Runs (angles in degrees, time in seconds):

  # Type    Start    End  Width  t~exp~   \w     \q     \k     \f   Frames
#--------------------------------------------------------------------------
  1  \w     61.00  94.00   0.50    1.12    --    8.60  41.00  69.00   66
  2  \w     96.00 136.00   0.50    4.48    --  100.10  41.00  69.00   80
  3  \w    140.00 166.00   0.50    4.48    --  100.10  41.00  69.00   52
  4  \w     52.00  78.00   0.50    4.48    --  100.10 -41.00 -83.00   52
  5  \w    110.00 136.00   0.50    4.48    --  100.10 -41.00 -83.00   52
  6  \w     62.00  87.00   0.50    4.48    --  100.10  41.00  69.00   50
  7  \w    -96.00 -23.00   0.50    1.12    --   -8.60 -38.00-120.00  146
  8  \w    -15.00  30.00   0.50    1.12    --   -8.60 -38.00-120.00   90
  9  \w    -97.00 -71.00   0.50    1.12    --   -8.60 -41.00 -83.00   52
 10  \w    -58.00 -33.00   0.50    1.12    --   -8.60 -41.00 -83.00   50
 11  \w     18.00  44.00   0.50    1.12    --   -8.60  41.00  69.00   52
 12  \w    -27.00  -1.00   0.50    1.12    --   -8.60  41.00  69.00   52
 13  \w    -28.00  34.00   0.50    1.12    --    8.60  38.00-180.00  124
 14  \w    -31.00  26.00   0.50    1.12    --    8.60  77.00 -30.00  114
 15  \w    -21.00  37.00   0.50    1.12    --    8.60  57.00  30.00  116
 16  \w     61.00  87.00   0.50    1.12    --    8.60  57.00  30.00   52
 17  \w    -31.00  31.00   0.50    1.12    --    8.60  77.00-180.00  124
 18  \w     44.00  98.00   0.50    1.12    --    8.60  38.00-180.00  108
 19  \w     38.00  94.00   0.50    1.12    --    8.60  77.00-180.00  112
 20  \w    -41.00 -16.00   0.50    1.12    --    8.60 -41.00 -83.00   50
 21  \w    -52.00  45.00   0.50    1.12    --    8.60 -38.00-180.00  194
 22  \w     57.00  82.00   0.50    1.12    --    8.60  77.00 -30.00   50
 23  \w    -55.00   6.00   0.50    1.12    --   28.00 -64.00 -64.99  122
 24  \w      9.00  59.00   0.50    1.12    --   28.00 -64.00 -64.99  100
 25  \w    -15.00  66.00   0.50    1.12    --   32.00 -68.00  -2.17  162
 26  \w    -56.00  63.00   0.50    1.12    --   32.00 -61.00 115.47  238
 27  \w    -56.00 -21.00   0.50    1.12    --   32.00 -68.00  -2.17   70
 28  \w     58.00  83.00   0.50    4.48    --  100.10  82.00 -60.00   50
 29  \w     58.00  87.00   0.50    4.48    --  100.10  82.00  60.00   58
 30  \w     58.00  83.00   0.50    4.48    --  100.10  82.00 -30.00   50
 31  \w     70.00 186.00   0.50    4.48    --  100.10  61.00 -30.00  232
 32  \w     70.00 138.00   0.50    4.48    --  100.10 -82.00 -90.00  136
 33  \w     60.00  91.00   0.50    4.48    --  100.10  82.00   0.00   62
 34  \w    164.00 189.00   0.50    4.48    --  100.10  82.00   0.00   50
 35  \w     65.00 189.00   0.50    4.48    --  100.10  45.00 150.00  248
 36  \w     61.00  89.00   0.50    4.48    --  100.10  77.00  90.00   56
 37  \w     59.00  85.00   0.50    4.48    --  100.10  82.00-180.00   52
 38  \w     66.00 189.00   0.50    4.48    --  100.10  45.00-180.00  246
 39  \w     11.00  46.00   0.50    4.48    --  100.10 -82.00-180.00   70
 40  \w     15.00 141.00   0.50    4.48    --  100.10 -82.00 -30.00  252
 41  \w    137.00 182.00   0.50    4.48    --  100.10  82.00 120.00   90
 42  \w     59.00  87.00   0.50    4.48    --  100.10  82.00 -90.00   56
 43  \w    106.00 131.00   0.50    4.48    --  100.10  82.00  30.00   50
 44  \w     58.00  83.00   0.50    4.48    --  100.10  82.00  30.00   50
 45  \w     58.00  88.00   0.50    4.48    --  100.10  82.00 120.00   60
 46  \w     61.00  86.00   0.50    4.48    --  100.10  77.00-180.00   50
 47  \w     66.00 188.00   0.50    4.48    --  100.10  45.00 -90.00  244
 48  \w    125.00 189.00   0.50    4.48    --  100.10  77.00-150.00  128
 49  \w     61.00  86.00   0.50    4.48    --  100.10  77.00 -90.00   50
 50  \w     61.00  86.00   0.50    4.48    --  100.10  77.00 -30.00   50
 51  \w    161.00 188.00   0.50    4.48    --  100.10  77.00 -30.00   54
 52  \w     59.00  86.00   0.50    4.48    --  100.10  82.00-150.00   54
 53  \w     58.00  83.00   0.50    4.48    --  100.10  82.00  90.00   50
 54  \w     43.00 141.00   0.50    4.48    --  100.10 -82.00  30.00  196
 55  \w     58.00 140.00   0.50    4.48    --  100.10 -82.00-180.00  164
 56  \w     11.00  56.00   0.50    4.48    --  100.10 -82.00 -90.00   90
 57  \w     65.00 173.00   0.50    4.48    --  100.10  45.00  90.00  216
 58  \w     66.00 141.00   0.50    4.48    --  100.10  45.00 120.00  150
 59  \w     61.00  87.00   0.50    4.48    --  100.10  77.00 120.00   52
 60  \w     55.00 111.00   0.50    4.48    --  100.10  30.00-120.00  112
 61  \w    120.00 189.00   0.50    4.48    --  100.10  30.00-120.00  138
 62  \w     54.00  96.00   0.50    4.48    --  100.10  30.00   0.00   84
 63  \w    144.00 188.00   0.50    4.48    --  100.10  30.00   0.00   88
 64  \w     66.00  98.00   0.50    4.48    --  100.10  45.00 -60.00   64
 65  \w    132.00 179.00   0.50    4.48    --  100.10  45.00 -60.00   94
 66  \w     61.00  94.00   0.50    4.48    --  100.10  77.00  30.00   66
 67  \w     58.00  83.00   0.50    4.48    --  100.10  82.00 150.00   50
 68  \w     61.00 117.00   0.50    4.48    --  100.10  77.00-150.00  112
 69  \w     65.00 112.00   0.50    4.48    --  100.10 -82.00  60.00   94
 70  \w    138.00 181.00   0.50    4.48    --  100.10  61.00   0.00   86
 71  \w     69.00 106.00   0.50    4.48    --  100.10  61.00   0.00   74
 72  \w    155.00 181.00   0.50    4.48    --  100.10  82.00-120.00   52
 73  \w     61.00  86.00   0.50    4.48    --  100.10  77.00   0.00   50
 74  \w     61.00  99.00   0.50    4.48    --  100.10  77.00 -60.00   76
 75  \w     58.00  84.00   0.50    4.48    --  100.10  82.00-120.00   52
 76  \w     41.00 140.00   0.50    4.48    --  100.10 -82.00 150.00  198
 77  \w    123.00 148.00   0.50    4.48    --  100.10  82.00 -30.00   50
;
_diffrn_measurement_device 'four-circle diffractometer'
_diffrn_measurement_device_type 'XtaLAB Pro: Kappa dual offset/far'
_diffrn_measurement_method '\w scans'
_diffrn_orient_matrix_type 'CrysAlisPro convention (1999,Acta A55,543-557)'
_diffrn_orient_matrix_UB_11 -0.0321896000
_diffrn_orient_matrix_UB_12 -0.0980966000
_diffrn_orient_matrix_UB_13 -0.0507644000
_diffrn_orient_matrix_UB_21 0.1397568000
_diffrn_orient_matrix_UB_22 -0.0902739000
_diffrn_orient_matrix_UB_23 0.0064882000
_diffrn_orient_matrix_UB_31 -0.0680335000
_diffrn_orient_matrix_UB_32 -0.0834682000
_diffrn_orient_matrix_UB_33 0.0832476000
_diffrn_radiation_monochromator graphite
_diffrn_radiation_probe x-ray
_diffrn_radiation_type 'Cu K\a'
_diffrn_radiation_wavelength 1.54184
_diffrn_reflns_av_R_equivalents 0.0316
_diffrn_reflns_av_unetI/netI 0.0207
_diffrn_reflns_limit_h_max 12
_diffrn_reflns_limit_h_min -12
_diffrn_reflns_limit_k_max 12
_diffrn_reflns_limit_k_min -12
_diffrn_reflns_limit_l_max 20
_diffrn_reflns_limit_l_min -20
_diffrn_reflns_number 34297
_diffrn_reflns_theta_full 72.6396
_diffrn_reflns_theta_max 72.64
_diffrn_reflns_theta_min 4.51
_diffrn_source 'fine-focus sealed X-ray tube'
_diffrn_source_type 'Enhance (Cu) X-ray Source'
_exptl_absorpt_coefficient_mu 1.209
_exptl_absorpt_correction_T_max 1.00000
_exptl_absorpt_correction_T_min 0.77014
_exptl_absorpt_correction_type multi-scan
_exptl_absorpt_process_details
;
CrysAlisPro 1.171.39.20a (Rigaku Oxford Diffraction, 2015)
Empirical absorption correction using spherical harmonics,
 implemented in SCALE3 ABSPACK scaling algorithm.
;
_exptl_crystal_colour 'translucent yellow'
_exptl_crystal_density_diffrn 1.1824
_exptl_crystal_description block
_exptl_crystal_F_000 590.4854
_exptl_crystal_size_max 0.1
_exptl_crystal_size_mid 0.09
_exptl_crystal_size_min 0.08
_refine_diff_density_max 0.3293
_refine_diff_density_min -0.3350
_refine_diff_density_rms 0.0367
_refine_ls_d_res_high 0.8077
_refine_ls_d_res_low 9.7946
_refine_ls_goodness_of_fit_ref 0.9496
_refine_ls_hydrogen_treatment constr
_refine_ls_matrix_type full
_refine_ls_number_constraints 52
_refine_ls_number_parameters 379
_refine_ls_number_reflns 6162
_refine_ls_number_restraints 72
_refine_ls_restrained_S_all 0.9437
_refine_ls_R_factor_all 0.0404
_refine_ls_R_factor_gt 0.0369
_refine_ls_shift/su_max 0.0000
_refine_ls_shift/su_mean 0.0000
_refine_ls_structure_factor_coef Fsqd
_refine_ls_weighting_details 'w=1/[\s^2^(Fo^2^)+(0.0759P)^2^+0.3895P] where P=(Fo^2^+2Fc^2^)/3'
_refine_ls_weighting_scheme calc
_refine_ls_wR_factor_gt 0.1129
_refine_ls_wR_factor_ref 0.1167
_reflns_Friedel_coverage 0.0
_reflns_limit_h_max 12
_reflns_limit_h_min -11
_reflns_limit_k_max 12
_reflns_limit_k_min -12
_reflns_limit_l_max 20
_reflns_limit_l_min 0
_reflns_number_gt 5481
_reflns_number_total 6162
_reflns_threshold_expression I>=2u(I)
_cod_data_source_file c8ra05293j2.cif
_cod_data_source_block yt2_063_170703
_cod_database_code 7231130
_chemical_oxdiff_formula C46H40Si2
_diffrn_oxdiff_ac3_digest_frames
;
01ce367fdd5a8e43f6d6157b2130457dc007486e9ca
;
_reflns_odcompleteness_completeness 99.45
_reflns_odcompleteness_iscentric 1
_reflns_odcompleteness_theta 66.97
_olex2_refinement_description
;
1. Fixed Uiso
 At 1.2 times of:
  All C(H) groups
2. Uiso/Uaniso restraints and constraints
C23 \\sim C31 \\sim C37 \\sim C36 \\sim C35 \\sim C32 \\sim C34: within 1.7A
with sigma of 0.01 and sigma for terminal atoms of 0.02
Uanis(C31) \\sim Ueq, Uanis(C37) \\sim Ueq, Uanis(C36) \\sim Ueq, Uanis(C35)
\\sim Ueq, Uanis(C34) \\sim Ueq, Uanis(C32) \\sim Ueq: with sigma of 0.1 and
sigma for terminal atoms of 0.2
3. Others
 Fixed Sof: C6bb(0.5) C8bb(0.5) C6ba(0.5) C8ba(0.5) H8ba(0.5) H6ba(0.5)
 Fixed U22: C8bb(3.829623)
4.a Aromatic/amide H refined with riding coordinates:
 C22(H22), C4(H4), C5(H5), C6(H6), C37(H37), C36(H36), C35(H35), C34(H34),
 C32(H32), C8(H8), C18(H18), C19(H19), C20(H20), C39(H39), C40(H40), C41(H41),
 C42(H42), C43(H43), C27(H27), C24(H24), C25(H25), C26(H26), C13(H13), C12(H12),
  C11(H11), C10(H10)
;
_olex2_submission_special_instructions 'No special instructions were received'
_oxdiff_exptl_absorpt_empirical_details
;
Empirical correction (ABSPACK) includes:
- Absorption correction using spherical harmonics
- Frame scaling
;
_oxdiff_exptl_absorpt_empirical_full_max 1.260
_oxdiff_exptl_absorpt_empirical_full_min 0.842

loop_
_space_group_symop_id
_space_group_symop_operation_xyz
1 x,y,z
2 -x,-y,-z

loop_
_atom_site_label
_atom_site_type_symbol
_atom_site_fract_x
_atom_site_fract_y
_atom_site_fract_z
_atom_site_U_iso_or_equiv
_atom_site_adp_type
_atom_site_occupancy
_atom_site_refinement_flags_posn
_atom_site_refinement_flags_adp
Si1 Si 0.47463(3) 0.32171(3) 0.27325(2) 0.03346(11) Uani 1.000000 . .
Si2 Si 0.27011(3) 0.43565(3) 0.24149(2) 0.03400(11) Uani 1.000000 . .
C30 C 0.32725(14) 0.16091(13) 0.21610(8) 0.0369(3) Uani 1.000000 . .
C29 C 0.45222(14) 0.15820(13) 0.24231(8) 0.0359(3) Uani 1.000000 . .
C14 C 0.28505(14) 0.65152(13) 0.09222(8) 0.0370(3) Uani 1.000000 . .
C21 C 0.30165(16) 0.04082(15) 0.19137(9) 0.0447(3) Uani 1.000000 . .
C15 C 0.35612(14) 0.54960(13) 0.14621(8) 0.0347(3) Uani 1.000000 . .
C17 C 0.22421(14) 0.28258(14) 0.21170(8) 0.0382(3) Uani 1.000000 . .
C38 C 0.13153(14) 0.53045(14) 0.31384(9) 0.0393(3) Uani 1.000000 . .
C18 C 0.10645(16) 0.27891(16) 0.18517(10) 0.0479(3) Uani 1.000000 . .
C9 C 0.36012(16) 0.73551(14) 0.02317(9) 0.0412(3) Uani 1.000000 . .
C13 C 0.13816(15) 0.67532(15) 0.10410(10) 0.0439(3) Uani 1.000000 . .
C20 C 0.17567(19) 0.04504(18) 0.16489(11) 0.0563(4) Uani 1.000000 . .
C12 C 0.07122(17) 0.77595(16) 0.05261(10) 0.0500(4) Uani 1.000000 . .
C19 C 0.08155(18) 0.15964(19) 0.16181(12) 0.0591(4) Uani 1.000000 . .
C43 C 0.1562(2) 0.6487(2) 0.33392(13) 0.0655(5) Uani 1.000000 . .
C42 C 0.0600(2) 0.7209(2) 0.38997(15) 0.0794(6) Uani 1.000000 . .
C39 C 0.00520(18) 0.4903(2) 0.35009(14) 0.0688(5) Uani 1.000000 . .
C16 C 0.50242(14) 0.52982(13) 0.13002(8) 0.0349(3) Uani 1.000000 . .
C4 C 0.72179(15) 0.41500(15) 0.16510(10) 0.0443(3) Uani 1.000000 . .
C27 C 0.68267(16) 0.03295(15) 0.26234(10) 0.0463(3) Uani 1.000000 . .
C23 C 0.52464(17) -0.08031(15) 0.21757(9) 0.0454(3) Uani 1.000000 . U
C26 C 0.77934(18) -0.08081(17) 0.25915(12) 0.0575(4) Uani 1.000000 . .
C28 C 0.55166(15) 0.03911(13) 0.24197(8) 0.0391(3) Uani 1.000000 . .
C24 C 0.6281(2) -0.19873(16) 0.21687(11) 0.0592(4) Uani 1.000000 . .
C7 C 0.57641(15) 0.61222(14) 0.05899(9) 0.0397(3) Uani 1.000000 . .
C8 C 0.50347(16) 0.71351(15) 0.00785(9) 0.0451(3) Uani 1.000000 . .
C3 C 0.58074(14) 0.42833(13) 0.18409(8) 0.0363(3) Uani 1.000000 . .
C11 C 0.14645(18) 0.86070(16) -0.01408(10) 0.0524(4) Uani 1.000000 . .
C22 C 0.40019(18) -0.07628(15) 0.19361(10) 0.0496(4) Uani 1.000000 . .
C10 C 0.28572(18) 0.84151(16) -0.02855(9) 0.0501(4) Uani 1.000000 . .
C31 C 0.51749(14) 0.29671(14) 0.38032(9) 0.0407(3) Uani 1.000000 . U
C32 C 0.4555(2) 0.2050(2) 0.44495(11) 0.0617(4) Uani 1.000000 . U
C41 C -0.0631(2) 0.6775(2) 0.42574(14) 0.0760(6) Uani 1.000000 . .
C40 C -0.0920(2) 0.5658(3) 0.40455(17) 0.0895(7) Uani 1.000000 . .
C6 C 0.72318(16) 0.59157(17) 0.04272(10) 0.0485(3) Uani 1.000000 . .
C5 C 0.79370(15) 0.49582(17) 0.09414(11) 0.0507(4) Uani 1.000000 . .
C25 C 0.7509(2) -0.19860(18) 0.23661(12) 0.0646(5) Uani 1.000000 . .
C34 C 0.4722(2) 0.1907(2) 0.52765(12) 0.0732(5) Uani 1.000000 . U
C37 C 0.5978(3) 0.3736(3) 0.40217(13) 0.1025(9) Uani 1.000000 . U
C35 C 0.5525(3) 0.2647(3) 0.54703(13) 0.0932(7) Uani 1.000000 . U
C36 C 0.6137(4) 0.3572(4) 0.48573(16) 0.1376(12) Uani 1.000000 . U
H22 H 0.38228(18) -0.15398(15) 0.17866(10) 0.0595(4) Uiso 1.000000 R .
H4 H 0.77185(15) 0.35072(15) 0.20000(10) 0.0531(4) Uiso 1.000000 R .
H5 H 0.88950(15) 0.48330(17) 0.08270(11) 0.0609(4) Uiso 1.000000 R .
H6 H 0.77127(16) 0.64437(17) -0.00370(10) 0.0582(4) Uiso 1.000000 R .
H37 H 0.6419(3) 0.4372(3) 0.36088(13) 0.1230(11) Uiso 1.000000 R .
H36 H 0.6675(4) 0.4110(4) 0.49957(16) 0.1651(14) Uiso 1.000000 R .
H35 H 0.5663(3) 0.2528(3) 0.60222(13) 0.1118(9) Uiso 1.000000 R .
H34 H 0.4271(2) 0.1291(2) 0.56990(12) 0.0878(6) Uiso 1.000000 R .
H32 H 0.4006(2) 0.1507(2) 0.43261(11) 0.0740(5) Uiso 1.000000 R .
H8 H 0.55190(16) 0.76769(15) -0.03764(9) 0.0541(4) Uiso 1.000000 R .
H18 H 0.04065(16) 0.35689(16) 0.18234(10) 0.0574(4) Uiso 1.000000 R .
H19 H 0.00013(18) 0.16038(19) 0.14432(12) 0.0709(5) Uiso 1.000000 R .
H20 H 0.15805(19) -0.03241(18) 0.14950(11) 0.0675(5) Uiso 1.000000 R .
H39 H -0.01538(18) 0.4115(2) 0.33798(14) 0.0825(6) Uiso 1.000000 R .
H40 H -0.1781(2) 0.5389(3) 0.42666(17) 0.1074(9) Uiso 1.000000 R .
H41 H -0.1270(2) 0.7246(2) 0.46458(14) 0.0912(7) Uiso 1.000000 R .
H42 H 0.0796(2) 0.7993(2) 0.40320(15) 0.0953(7) Uiso 1.000000 R .
H43 H 0.2394(2) 0.6803(2) 0.30913(13) 0.0786(6) Uiso 1.000000 R .
H27 H 0.70267(16) 0.10885(15) 0.27827(10) 0.0555(4) Uiso 1.000000 R .
H24 H 0.6107(2) -0.27716(16) 0.20258(11) 0.0710(5) Uiso 1.000000 R .
H25 H 0.8170(2) -0.27642(18) 0.23536(12) 0.0775(6) Uiso 1.000000 R .
H26 H 0.86451(18) -0.08113(17) 0.27185(12) 0.0690(5) Uiso 1.000000 R .
H13 H 0.08696(15) 0.62090(15) 0.14798(10) 0.0527(4) Uiso 1.000000 R .
H12 H -0.02444(17) 0.78880(16) 0.06149(10) 0.0601(4) Uiso 1.000000 R .
H11 H 0.09997(18) 0.93011(16) -0.04824(10) 0.0628(5) Uiso 1.000000 R .
H10 H 0.33397(18) 0.89797(16) -0.07274(9) 0.0601(4) Uiso 1.000000 R .

loop_
_atom_site_aniso_label
_atom_site_aniso_U_11
_atom_site_aniso_U_22
_atom_site_aniso_U_33
_atom_site_aniso_U_12
_atom_site_aniso_U_13
_atom_site_aniso_U_23
Si1 0.03660(19) 0.03119(18) 0.0345(2) -0.00623(14) -0.01210(14) -0.00306(14)
Si2 0.03420(19) 0.03286(18) 0.0357(2) -0.00652(14) -0.00990(14) -0.00272(14)
C30 0.0445(7) 0.0375(7) 0.0300(6) -0.0127(5) -0.0060(5) -0.0045(5)
C29 0.0441(7) 0.0330(6) 0.0311(6) -0.0090(5) -0.0082(5) -0.0024(5)
C14 0.0448(7) 0.0343(6) 0.0338(6) -0.0036(5) -0.0124(5) -0.0069(5)
C21 0.0550(8) 0.0460(8) 0.0372(7) -0.0193(6) -0.0053(6) -0.0099(6)
C15 0.0393(7) 0.0320(6) 0.0343(6) -0.0057(5) -0.0103(5) -0.0055(5)
C17 0.0412(7) 0.0414(7) 0.0343(7) -0.0127(5) -0.0098(5) -0.0029(5)
C38 0.0394(7) 0.0394(7) 0.0384(7) -0.0028(5) -0.0110(5) -0.0043(5)
C18 0.0463(8) 0.0522(8) 0.0496(8) -0.0119(6) -0.0176(7) -0.0054(7)
C9 0.0536(8) 0.0387(7) 0.0311(6) -0.0040(6) -0.0114(6) -0.0046(5)
C13 0.0462(8) 0.0420(7) 0.0443(8) -0.0044(6) -0.0153(6) -0.0038(6)
C20 0.0645(10) 0.0581(9) 0.0581(10) -0.0240(8) -0.0145(8) -0.0203(8)
C12 0.0502(8) 0.0478(8) 0.0535(9) 0.0034(7) -0.0219(7) -0.0084(7)
C19 0.0559(9) 0.0738(11) 0.0613(10) -0.0241(8) -0.0233(8) -0.0157(9)
C43 0.0623(10) 0.0692(11) 0.0725(12) -0.0209(9) -0.0011(9) -0.0325(10)
C42 0.0847(14) 0.0723(13) 0.0905(15) -0.0039(11) -0.0138(12) -0.0470(12)
C39 0.0518(9) 0.0682(11) 0.0857(13) -0.0193(8) 0.0095(9) -0.0287(10)
C16 0.0407(7) 0.0336(6) 0.0326(6) -0.0067(5) -0.0092(5) -0.0070(5)
C4 0.0400(7) 0.0443(7) 0.0485(8) -0.0040(6) -0.0136(6) -0.0046(6)
C27 0.0506(8) 0.0404(7) 0.0442(8) -0.0019(6) -0.0107(6) -0.0021(6)
C23 0.0599(9) 0.0369(7) 0.0360(7) -0.0089(6) -0.0008(6) -0.0071(6)
C26 0.0528(9) 0.0514(9) 0.0604(10) 0.0042(7) -0.0106(8) -0.0035(8)
C28 0.0491(8) 0.0340(6) 0.0318(6) -0.0071(6) -0.0051(6) -0.0024(5)
C24 0.0777(12) 0.0384(8) 0.0560(10) -0.0018(8) -0.0025(8) -0.0146(7)
C7 0.0434(7) 0.0414(7) 0.0341(7) -0.0087(6) -0.0056(6) -0.0064(6)
C8 0.0545(8) 0.0458(8) 0.0307(7) -0.0103(6) -0.0035(6) 0.0000(6)
C3 0.0384(7) 0.0345(6) 0.0381(7) -0.0062(5) -0.0106(5) -0.0072(5)
C11 0.0682(10) 0.0448(8) 0.0439(8) 0.0064(7) -0.0263(7) -0.0038(6)
C22 0.0684(10) 0.0398(7) 0.0436(8) -0.0177(7) -0.0032(7) -0.0141(6)
C10 0.0676(10) 0.0452(8) 0.0337(7) -0.0025(7) -0.0141(7) 0.0011(6)
C31 0.0446(7) 0.0418(7) 0.0373(7) -0.0084(6) -0.0133(6) -0.0029(5)
C32 0.0721(11) 0.0736(11) 0.0447(9) -0.0336(9) -0.0146(8) 0.0028(8)
C41 0.0621(11) 0.0858(14) 0.0749(13) 0.0152(10) -0.0054(10) -0.0359(11)
C40 0.0534(11) 0.1023(17) 0.1068(18) -0.0136(11) 0.0178(11) -0.0412(15)
C6 0.0456(8) 0.0551(9) 0.0407(8) -0.0130(7) -0.0004(6) -0.0029(7)
C5 0.0349(7) 0.0597(9) 0.0545(9) -0.0081(6) -0.0045(6) -0.0069(7)
C25 0.0690(11) 0.0462(9) 0.0673(11) 0.0115(8) -0.0061(9) -0.0113(8)
C34 0.0897(14) 0.0866(13) 0.0406(9) -0.0304(11) -0.0114(9) 0.0093(9)
C37 0.157(2) 0.1314(19) 0.0488(11) -0.1036(17) -0.0407(12) 0.0166(11)
C35 0.1288(19) 0.1248(19) 0.0399(10) -0.0547(15) -0.0326(11) 0.0059(10)
C36 0.209(3) 0.189(3) 0.0606(14) -0.138(2) -0.0606(16) 0.0146(15)

loop_
_atom_type_symbol
_atom_type_scat_dispersion_real
_atom_type_scat_dispersion_imag
_atom_type_scat_Cromer_Mann_a1
_atom_type_scat_Cromer_Mann_a2
_atom_type_scat_Cromer_Mann_a3
_atom_type_scat_Cromer_Mann_a4
_atom_type_scat_Cromer_Mann_b1
_atom_type_scat_Cromer_Mann_b2
_atom_type_scat_Cromer_Mann_b3
_atom_type_scat_Cromer_Mann_b4
_atom_type_scat_Cromer_Mann_c
_atom_type_scat_source
_atom_type_scat_dispersion_source
H 0.00000 0.00000 0.49300 0.32291 0.14019 0.04081 10.51090 26.12570 3.14236 57.79970 0.0030380000826 'International Tables Volume C Table 6.1.1.4 (pp. 500-502)' 'Henke, Gullikson and Davis, At. Data and Nucl. Data Tables, 1993, 54, 2'
C 0.01920 0.00962 2.31000 1.02000 1.58860 0.86500 20.84390 10.20750 0.56870 51.65120 0.215599998832 'International Tables Volume C Table 6.1.1.4 (pp. 500-502)' 'Henke, Gullikson and Davis, At. Data and Nucl. Data Tables, 1993, 54, 2'
Si 0.25539 0.32544 6.29150 3.03530 1.98910 1.54100 2.43860 32.33370 0.67850 81.69370 1.14069998264 'International Tables Volume C Table 6.1.1.4 (pp. 500-502)' 'Henke, Gullikson and Davis, At. Data and Nucl. Data Tables, 1993, 54, 2'

loop_
_exptl_crystal_face_index_h
_exptl_crystal_face_index_k
_exptl_crystal_face_index_l
_exptl_crystal_face_perp_dist
-3 -6 -3 0.0670
2 6 7 0.0162
2 2 -9 0.0717
-1 -5 -9 0.0576
1 6 7 0.0180
2 1 -9 0.0848
-2 -6 -6 0.0328
-1 0 10 0.0766
-1 0 9 0.0749
-1 0 9 0.0733
-2 -2 8 0.0781
2 6 7 0.0198
2 2 -9 0.0808
-2 -6 -6 0.0326
1 6 7 0.0198
2 1 -9 0.0871
-2 -6 -6 0.0382
1 6 6 0.0162
2 2 -8 0.0830
-1 -6 -6 0.0362
1 6 6 0.0126
2 1 -9 0.0894
-1 -6 -5 0.0346
5 2 8 0.0328
-6 -3 -6 0.0163
2 -6 -1 0.0533
4 -4 -5 0.0512
-1 6 -2 0.0576
-4 2 6 0.0385

loop_
_geom_angle_atom_site_label_1
_geom_angle_atom_site_label_2
_geom_angle_atom_site_label_3
_geom_angle
C29 Si1 Si2 93.23(4)
C3 Si1 Si2 93.70(4)
C3 Si1 C29 112.06(6)
C31 Si1 Si2 123.76(5)
C31 Si1 C29 113.52(6)
C31 Si1 C3 117.16(6)
C15 Si2 Si1 93.30(4)
C17 Si2 Si1 93.69(4)
C17 Si2 C15 112.08(6)
C38 Si2 Si1 125.39(4)
C38 Si2 C15 113.46(6)
C38 Si2 C17 115.86(6)
C21 C30 C29 119.56(13)
C17 C30 C29 121.97(12)
C17 C30 C21 118.46(12)
C30 C29 Si1 115.85(10)
C28 C29 Si1 124.41(10)
C28 C29 C30 119.73(12)
C9 C14 C15 120.11(13)
C13 C14 C15 122.37(13)
C13 C14 C9 117.52(12)
C20 C21 C30 118.99(14)
C22 C21 C30 119.45(14)
C22 C21 C20 121.56(14)
C14 C15 Si2 124.57(10)
C16 C15 Si2 115.94(9)
C16 C15 C14 119.49(12)
C30 C17 Si2 115.20(9)
C18 C17 Si2 125.67(11)
C18 C17 C30 119.11(13)
C43 C38 Si2 118.58(12)
C39 C38 Si2 124.43(12)
C39 C38 C43 116.99(15)
C19 C18 C17 121.99(15)
C8 C9 C14 119.48(12)
C10 C9 C14 119.08(14)
C10 C9 C8 121.44(14)
C12 C13 C14 121.59(15)
C19 C20 C21 121.14(14)
C11 C12 C13 120.35(15)
C20 C19 C18 120.29(15)
C42 C43 C38 121.58(18)
C41 C42 C43 120.05(19)
C40 C39 C38 120.87(18)
C7 C16 C15 119.73(12)
C3 C16 C15 121.89(12)
C3 C16 C7 118.37(12)
C5 C4 C3 122.17(13)
C28 C27 C26 121.87(15)
C24 C23 C28 118.82(15)
C22 C23 C28 119.13(13)
C22 C23 C24 122.04(15)
C25 C26 C27 120.30(17)
C27 C28 C29 122.37(13)
C23 C28 C29 120.18(13)
C23 C28 C27 117.42(13)
C25 C24 C23 121.17(16)
C8 C7 C16 119.46(13)
C6 C7 C16 119.55(13)
C6 C7 C8 120.98(14)
C7 C8 C9 121.69(14)
C16 C3 Si1 115.10(10)
C4 C3 Si1 125.96(11)
C4 C3 C16 118.91(13)
C10 C11 C12 120.38(13)
C23 C22 C21 121.93(13)
C11 C10 C9 121.04(15)
C32 C31 Si1 119.18(11)
C37 C31 Si1 124.21(13)
C37 C31 C32 116.31(15)
C34 C32 C31 122.26(16)
C40 C41 C42 119.58(18)
C41 C40 C39 120.8(2)
C5 C6 C7 120.83(14)
C6 C5 C4 120.16(14)
C24 C25 C26 120.39(15)
C35 C34 C32 120.34(18)
C36 C37 C31 120.5(2)
C36 C35 C34 119.27(18)
C35 C36 C37 121.3(2)

loop_
_geom_bond_atom_site_label_1
_geom_bond_atom_site_label_2
_geom_bond_distance
Si1 Si2 2.2825(4)
Si1 C29 1.8938(13)
Si1 C3 1.8788(14)
Si1 C31 1.8653(14)
Si2 C15 1.8852(14)
Si2 C17 1.8821(14)
Si2 C38 1.8623(14)
C30 C29 1.4186(19)
C30 C21 1.4417(19)
C30 C17 1.4531(19)
C29 C28 1.4133(19)
C14 C15 1.4167(18)
C14 C9 1.428(2)
C14 C13 1.429(2)
C21 C20 1.427(2)
C21 C22 1.394(2)
C15 C16 1.4205(19)
C17 C18 1.3671(19)
C38 C43 1.384(2)
C38 C39 1.376(2)
C18 C19 1.420(2)
C9 C8 1.392(2)
C9 C10 1.4337(19)
C13 C12 1.365(2)
C20 C19 1.352(3)
C12 C11 1.412(2)
C43 C42 1.383(3)
C42 C41 1.359(3)
C39 C40 1.390(3)
C16 C7 1.4331(19)
C16 C3 1.4542(18)
C4 C3 1.3712(19)
C4 C5 1.415(2)
C27 C26 1.361(2)
C27 C28 1.425(2)
C23 C28 1.439(2)
C23 C24 1.431(2)
C23 C22 1.392(2)
C26 C25 1.414(3)
C24 C25 1.352(3)
C7 C8 1.396(2)
C7 C6 1.425(2)
C11 C10 1.353(2)
C31 C32 1.376(2)
C31 C37 1.371(2)
C32 C34 1.384(2)
C41 C40 1.349(3)
C6 C5 1.358(2)
C34 C35 1.329(3)
C37 C36 1.393(3)
C35 C36 1.350(3)

loop_
_exptl_oxdiff_crystal_face_indexfrac_h
_exptl_oxdiff_crystal_face_indexfrac_k
_exptl_oxdiff_crystal_face_indexfrac_l
_exptl_oxdiff_crystal_face_x
_exptl_oxdiff_crystal_face_y
_exptl_oxdiff_crystal_face_z
-2.9028 -6.3370 -2.5669 0.8454 0.1497 0.5127
2.0408 5.6104 7.2624 -0.9847 -0.1741 -0.0026
1.7926 1.7756 -8.5158 0.2004 0.0350 -0.9791
-1.4142 -4.6919 -8.8319 0.9541 0.1686 -0.2474
1.4228 5.7575 6.9051 -0.9611 -0.2761 -0.0025
1.7251 1.1190 -8.9292 0.2880 0.0822 -0.9541
-1.7732 -6.1663 -5.6270 0.9476 0.2723 0.1669
-1.0002 -0.0001 9.9998 -0.4754 -0.0749 0.9005
-1.0002 -0.0001 8.9998 -0.4247 -0.0814 0.8173
-1.0002 -0.0001 8.9998 -0.4247 -0.0814 0.8173
-1.9450 -2.1596 8.1379 -0.1387 -0.0241 0.9900
2.0408 5.6104 7.2624 -0.9847 -0.1741 -0.0026
1.7940 1.7790 -8.5126 0.1999 0.0349 -0.9792
-2.2766 -5.9033 -6.4225 0.9784 0.1731 0.1130
1.4228 5.7575 6.9051 -0.9611 -0.2761 -0.0025
1.6974 1.0322 -8.9890 0.3004 0.0857 -0.9499
-1.7266 -6.1187 -5.8171 0.9511 0.2733 0.1439
0.7891 5.8416 6.4722 -0.9270 -0.3751 -0.0025
2.0253 1.6251 -8.4352 0.2036 0.0816 -0.9756
-1.0091 -6.1074 -5.7233 0.9221 0.3732 0.1020
0.7891 5.8416 6.4722 -0.9270 -0.3751 -0.0025
1.8758 0.9222 -8.9042 0.3012 0.1211 -0.9458
-1.1304 -6.2322 -5.2696 0.9153 0.3704 0.1584
5.2349 1.9691 8.2000 -0.7779 0.6071 0.1621
-5.8944 -2.8035 -6.2740 0.7832 -0.6114 0.1127
2.4368 -5.5114 -1.1077 0.5184 0.8309 0.2020
3.5139 -3.8134 -4.7572 0.5025 0.8045 -0.3168
-0.9011 5.7737 -2.4460 -0.4132 -0.6630 -0.6242
-3.7132 2.1728 6.4465 -0.4209 -0.6733 0.6079

loop_
_restr_u_iso_atom_site_label
_restr_u_iso_weight_param
C31 0.1000
C32 0.1000
C34 0.1000
C37 0.1000
C35 0.1000
C36 0.1000

loop_
_restr_u_similar_atom_site_label_1
_restr_u_similar_atom_site_label_2
_restr_u_similar_weight_param
C31 C32 0.0100
C31 C37 0.0100
C32 C34 0.0100
C34 C35 0.0100
C37 C36 0.0100
C35 C36 0.0100
